data_1512404
loop_
_publ_author_name
'Himanshu Sekhar Jena'
'Vadivelu Manivannan'

_publ_section_title
;
 Diastereoselectivity in dinuclear complexes of chiral tridentate ligands
;
_journal_name_full
;
Inorganica Chimica Acta
;
_journal_page_first 154
_journal_page_last 162
_journal_paper_doi 10.1016/j.ica.2012.04.017
_journal_volume 390
_journal_year 2012
_chemical_formula_moiety 'C38 H30 Cl2 Cu2 N4 O2, 2(C H4 O)'
_chemical_formula_sum 'C40 H38 Cl2 Cu2 N4 O4'
_chemical_formula_weight 836.74
_chemical_name_systematic
; 
 ? 
;
_space_group_IT_number 14
_symmetry_cell_setting monoclinic
_symmetry_space_group_name_Hall '-P 2yn'
_symmetry_space_group_name_H-M 'P 1 21/n 1'
_atom_sites_solution_hydrogens geom
_atom_sites_solution_primary direct
_atom_sites_solution_secondary difmap
_audit_creation_method SHELXL-97
_cell_angle_alpha 90.00
_cell_angle_beta 101.676(3)
_cell_angle_gamma 90.00
_cell_formula_units_Z 2
_cell_length_a 9.0248(5)
_cell_length_b 12.1801(6)
_cell_length_c 16.9307(9)
_cell_measurement_reflns_used 3162
_cell_measurement_temperature 296(2)
_cell_measurement_theta_max 21.54
_cell_measurement_theta_min 2.10
_cell_volume 1822.56(17)
_computing_structure_refinement 'SHELXL-97 (Sheldrick, 1997)'
_computing_structure_solution 'SHELXS-97 (Sheldrick, 1990)'
_diffrn_ambient_temperature 296(2)
_diffrn_measured_fraction_theta_full 1.00
_diffrn_measured_fraction_theta_max 1.00
_diffrn_radiation_monochromator graphite
_diffrn_radiation_source 'fine-focus sealed tube'
_diffrn_radiation_type MoK\a
_diffrn_radiation_wavelength 0.71073
_diffrn_reflns_av_R_equivalents 0.0369
_diffrn_reflns_av_sigmaI/netI 0.0261
_diffrn_reflns_limit_h_max 12
_diffrn_reflns_limit_h_min -12
_diffrn_reflns_limit_k_max 16
_diffrn_reflns_limit_k_min -16
_diffrn_reflns_limit_l_max 22
_diffrn_reflns_limit_l_min -22
_diffrn_reflns_number 12046
_diffrn_reflns_theta_full 28.66
_diffrn_reflns_theta_max 28.66
_diffrn_reflns_theta_min 2.07
_exptl_absorpt_coefficient_mu 1.362
_exptl_absorpt_correction_T_max 0.713
_exptl_absorpt_correction_T_min 0.581
_exptl_absorpt_correction_type multi-scan
_exptl_absorpt_process_details multi-scan
_exptl_crystal_colour Green
_exptl_crystal_density_diffrn 1.525
_exptl_crystal_density_method 'not measured'
_exptl_crystal_description Needle
_exptl_crystal_F_000 860.0
_exptl_crystal_size_max 0.45
_exptl_crystal_size_mid 0.34
_exptl_crystal_size_min 0.25
_refine_diff_density_max 0.358
_refine_diff_density_min -0.268
_refine_diff_density_rms 0.047
_refine_ls_extinction_method none
_refine_ls_goodness_of_fit_ref 1.000
_refine_ls_hydrogen_treatment constr
_refine_ls_matrix_type full
_refine_ls_number_parameters 237
_refine_ls_number_reflns 4692
_refine_ls_number_restraints 0
_refine_ls_restrained_S_all 1.000
_refine_ls_R_factor_all 0.0439
_refine_ls_R_factor_gt 0.0332
_refine_ls_shift/su_max 0.000
_refine_ls_shift/su_mean 0.000
_refine_ls_structure_factor_coef Fsqd
_refine_ls_weighting_details 'calc w=1/[\s^2^(Fo^2^)+(0.0812P)^2^+0.0000P] where P=(Fo^2^+2Fc^2^)/3'
_refine_ls_weighting_scheme calc
_refine_ls_wR_factor_gt 0.0990
_refine_ls_wR_factor_ref 0.1078
_reflns_number_gt 2513
_reflns_number_total 4692
_reflns_threshold_expression >2sigma(I)
_cod_data_source_file ICA-2012-390-154-162-2.cif
_cod_data_source_block Compound_2
_cod_depositor_comments
;
The following automatic conversions were performed:

'_symmetry_cell_setting' value 'Monoclinic' changed to 'monoclinic'
according to the built-in table from CIF Core dictionary named
'cif_core.dic' version 2.4.1 from 2010-06-29.

Automatic conversion script
Id: cif_fix_values 1891 2012-01-12 08:04:46Z andrius 
;
_cod_original_sg_symbol_H-M 'P 21/n'
_cod_database_code 1512404

loop_
_symmetry_equiv_pos_as_xyz
'x, y, z'
'-x+1/2, y+1/2, -z+1/2'
'-x, -y, -z'
'x-1/2, -y-1/2, z-1/2'

loop_
_atom_site_label
_atom_site_type_symbol
_atom_site_fract_x
_atom_site_fract_y
_atom_site_fract_z
_atom_site_U_iso_or_equiv
_atom_site_adp_type
_atom_site_occupancy
_atom_site_symmetry_multiplicity
_atom_site_calc_flag
_atom_site_refinement_flags
Cu1 Cu 0.19793(6) 0.53479(4) 0.49419(3) 0.0484(3) Uani 1 1 d .
Cl1 Cl 0.03068(14) 0.41896(9) 0.41382(6) 0.0622(4) Uani 1 1 d .
C5 C 0.2256(5) 0.7558(3) 0.4453(2) 0.0421(11) Uani 1 1 d .
C15 C 0.6482(5) 0.4760(4) 0.6865(3) 0.0574(13) Uani 1 1 d .
H15 H 0.7194 0.5321 0.6967 0.069 Uiso 1 1 calc R
C14 C 0.5134(5) 0.4925(3) 0.6292(2) 0.0439(11) Uani 1 1 d .
C7 C 0.3538(5) 0.8275(3) 0.5791(2) 0.0405(10) Uani 1 1 d .
C19 C 0.4070(5) 0.4063(3) 0.6108(2) 0.0488(11) Uani 1 1 d .
C6 C 0.3613(5) 0.7445(3) 0.5140(2) 0.0442(11) Uani 1 1 d .
H6 H 0.4528 0.7588 0.4928 0.053 Uiso 1 1 calc R
C2 C -0.0238(6) 0.7730(4) 0.3260(3) 0.0634(13) Uani 1 1 d .
H2 H -0.1098 0.7767 0.2852 0.076 Uiso 1 1 calc R
C13 C 0.4880(5) 0.5981(4) 0.5931(2) 0.0494(12) Uani 1 1 d .
H13 H 0.5652 0.6494 0.6069 0.059 Uiso 1 1 calc R
C18 C 0.4411(5) 0.3071(4) 0.6543(3) 0.0555(12) Uani 1 1 d .
H18 H 0.3734 0.2487 0.6442 0.067 Uiso 1 1 calc R
C12 C 0.2391(5) 0.8243(4) 0.6216(3) 0.0551(12) Uani 1 1 d .
H12 H 0.1673 0.7685 0.6119 0.066 Uiso 1 1 calc R
C16 C 0.6760(5) 0.3799(5) 0.7270(3) 0.0663(14) Uani 1 1 d .
H16 H 0.7647 0.3707 0.7654 0.080 Uiso 1 1 calc R
C10 C 0.3366(7) 0.9852(4) 0.6953(3) 0.0658(14) Uani 1 1 d .
H10 H 0.3308 1.0379 0.7342 0.079 Uiso 1 1 calc R
C9 C 0.4499(6) 0.9878(4) 0.6541(4) 0.0773(16) Uani 1 1 d .
H9 H 0.5221 1.0432 0.6649 0.093 Uiso 1 1 calc R
C11 C 0.2303(6) 0.9037(4) 0.6788(3) 0.0647(13) Uani 1 1 d .
H11 H 0.1511 0.9018 0.7064 0.078 Uiso 1 1 calc R
C3 C 0.0699(6) 0.8612(4) 0.3432(3) 0.0605(13) Uani 1 1 d .
H3 H 0.0488 0.9263 0.3145 0.073 Uiso 1 1 calc R
C1 C 0.0108(5) 0.6794(4) 0.3696(3) 0.0612(13) Uani 1 1 d .
H1 H -0.0537 0.6194 0.3578 0.073 Uiso 1 1 calc R
C4 C 0.1964(5) 0.8524(4) 0.4040(3) 0.0570(13) Uani 1 1 d .
H4 H 0.2616 0.9119 0.4167 0.068 Uiso 1 1 calc R
C17 C 0.5716(6) 0.2955(4) 0.7109(3) 0.0640(13) Uani 1 1 d .
H17 H 0.5906 0.2297 0.7390 0.077 Uiso 1 1 calc R
C8 C 0.4609(5) 0.9099(4) 0.5962(3) 0.0602(13) Uani 1 1 d .
H8 H 0.5403 0.9129 0.5687 0.072 Uiso 1 1 calc R
N1 N 0.1333(4) 0.6697(3) 0.42863(18) 0.0461(9) Uani 1 1 d .
N2 N 0.3670(4) 0.6298(3) 0.5427(2) 0.0444(9) Uani 1 1 d .
O1 O 0.2821(3) 0.4121(2) 0.55677(17) 0.0598(9) Uani 1 1 d .
O2 O 0.2608(6) 0.2024(4) 0.4727(4) 0.152(2) Uani 1 1 d .
H2A H 0.2277 0.2536 0.4428 0.229 Uiso 1 1 calc R
C20 C 0.1505(6) 0.1343(5) 0.4775(4) 0.120(3) Uani 1 1 d .
H20A H 0.1891 0.0746 0.5128 0.180 Uiso 1 1 calc R
H20B H 0.1080 0.1061 0.4249 0.180 Uiso 1 1 calc R
H20C H 0.0736 0.1722 0.4985 0.180 Uiso 1 1 calc R

loop_
_atom_site_aniso_label
_atom_site_aniso_U_11
_atom_site_aniso_U_22
_atom_site_aniso_U_33
_atom_site_aniso_U_23
_atom_site_aniso_U_13
_atom_site_aniso_U_12
Cu1 0.0501(5) 0.0402(4) 0.0521(4) 0.0004(2) 0.0035(3) -0.0071(2)
Cl1 0.0716(9) 0.0524(7) 0.0580(7) -0.0018(6) 0.0023(6) -0.0186(6)
C5 0.050(3) 0.041(3) 0.037(2) -0.004(2) 0.015(2) -0.007(2)
C15 0.052(3) 0.058(3) 0.061(3) -0.005(3) 0.007(3) 0.007(2)
C14 0.049(3) 0.042(3) 0.042(3) -0.004(2) 0.011(2) 0.003(2)
C7 0.038(3) 0.034(2) 0.048(3) -0.002(2) 0.006(2) -0.004(2)
C19 0.055(3) 0.042(3) 0.052(3) -0.001(2) 0.018(2) 0.008(3)
C6 0.042(3) 0.041(3) 0.053(3) -0.001(2) 0.019(2) -0.011(2)
C2 0.074(4) 0.055(3) 0.055(3) 0.008(3) 0.000(2) -0.001(3)
C13 0.040(3) 0.053(3) 0.056(3) -0.014(3) 0.011(2) -0.007(2)
C18 0.055(3) 0.050(3) 0.061(3) -0.001(2) 0.009(3) 0.010(2)
C12 0.063(3) 0.048(3) 0.056(3) -0.006(2) 0.017(3) -0.014(2)
C16 0.054(3) 0.081(4) 0.060(3) -0.002(3) 0.002(2) 0.024(3)
C10 0.079(4) 0.054(3) 0.056(3) -0.013(3) -0.006(3) 0.019(3)
C9 0.058(4) 0.052(3) 0.114(4) -0.022(3) 0.000(3) -0.005(3)
C11 0.075(4) 0.065(3) 0.057(3) 0.004(3) 0.021(3) 0.009(3)
C3 0.080(4) 0.050(3) 0.052(3) 0.010(2) 0.012(3) 0.002(3)
C1 0.067(4) 0.052(3) 0.059(3) -0.007(3) 0.000(3) -0.007(2)
C4 0.065(3) 0.046(3) 0.063(3) 0.002(2) 0.020(3) -0.007(2)
C17 0.081(4) 0.051(3) 0.062(3) 0.000(3) 0.020(3) 0.019(3)
C8 0.047(3) 0.048(3) 0.086(4) -0.011(3) 0.015(2) -0.003(3)
N1 0.054(2) 0.041(2) 0.042(2) -0.0018(17) 0.0053(19) -0.0060(19)
N2 0.042(2) 0.041(2) 0.051(2) -0.0042(18) 0.0127(18) -0.0075(18)
O1 0.058(2) 0.0404(18) 0.073(2) 0.0081(16) -0.0067(18) -0.0040(15)
O2 0.103(4) 0.100(4) 0.268(7) -0.022(4) 0.071(4) 0.027(3)
C20 0.061(4) 0.067(4) 0.216(7) -0.039(4) -0.007(4) -0.003(3)

loop_
_atom_type_symbol
_atom_type_description
_atom_type_scat_dispersion_real
_atom_type_scat_dispersion_imag
_atom_type_scat_source
C C 0.0033 0.0016 'International Tables Vol C Tables 4.2.6.8 and 6.1.1.4'
H H 0.0000 0.0000 'International Tables Vol C Tables 4.2.6.8 and 6.1.1.4'
N N 0.0061 0.0033 'International Tables Vol C Tables 4.2.6.8 and 6.1.1.4'
O O 0.0106 0.0060 'International Tables Vol C Tables 4.2.6.8 and 6.1.1.4'
Cl Cl 0.1484 0.1585 'International Tables Vol C Tables 4.2.6.8 and 6.1.1.4'
Cu Cu 0.3201 1.2651 'International Tables Vol C Tables 4.2.6.8 and 6.1.1.4'

loop_
_geom_angle_atom_site_label_1
_geom_angle_atom_site_label_2
_geom_angle_atom_site_label_3
_geom_angle
O1 Cu1 N2 92.37(13)
O1 Cu1 N1 173.52(14)
N2 Cu1 N1 82.08(14)
O1 Cu1 Cl1 89.31(9)
N2 Cu1 Cl1 166.67(10)
N1 Cu1 Cl1 95.32(10)
N1 C5 C4 121.4(4)
N1 C5 C6 117.7(4)
C4 C5 C6 120.9(4)
C16 C15 C14 121.2(4)
C15 C14 C19 119.9(4)
C15 C14 C13 117.8(4)
C19 C14 C13 122.3(4)
C12 C7 C8 118.6(4)
C12 C7 C6 120.9(4)
C8 C7 C6 120.5(4)
O1 C19 C14 124.5(4)
O1 C19 C18 118.5(4)
C14 C19 C18 116.9(4)
N2 C6 C7 113.5(3)
N2 C6 C5 107.9(3)
C7 C6 C5 110.6(3)
C1 C2 C3 118.7(4)
N2 C13 C14 126.2(4)
C17 C18 C19 121.2(4)
C7 C12 C11 120.2(4)
C15 C16 C17 119.5(4)
C9 C10 C11 119.0(5)
C10 C9 C8 121.4(5)
C10 C11 C12 120.9(5)
C2 C3 C4 119.0(4)
N1 C1 C2 123.0(4)
C5 C4 C3 119.6(4)
C18 C17 C16 121.2(4)
C7 C8 C9 120.0(5)
C5 N1 C1 118.4(4)
C5 N1 Cu1 115.4(3)
C1 N1 Cu1 126.2(3)
C13 N2 C6 117.7(3)
C13 N2 Cu1 125.4(3)
C6 N2 Cu1 116.7(3)
C19 O1 Cu1 128.8(3)

loop_
_geom_bond_atom_site_label_1
_geom_bond_atom_site_label_2
_geom_bond_distance
Cu1 O1 1.899(3)
Cu1 N2 1.958(3)
Cu1 N1 2.003(3)
Cu1 Cl1 2.2998(12)
C5 N1 1.333(5)
C5 C4 1.368(6)
C5 C6 1.515(6)
C15 C16 1.354(6)
C15 C14 1.409(6)
C14 C19 1.414(6)
C14 C13 1.423(6)
C7 C12 1.377(6)
C7 C8 1.383(6)
C7 C6 1.506(5)
C19 O1 1.302(5)
C19 C18 1.417(6)
C6 N2 1.476(5)
C2 C1 1.360(6)
C2 C3 1.361(6)
C13 N2 1.301(5)
C18 C17 1.367(6)
C12 C11 1.381(6)
C16 C17 1.384(6)
C10 C9 1.349(7)
C10 C11 1.370(7)
C9 C8 1.383(6)
C3 C4 1.377(6)
C1 N1 1.337(5)
O2 C20 1.311(6)
